data_1553653
loop_
_publ_author_name
'Li, Tianyue'
'Hu, Yue'
'Morrison, Carole A.'
'Wu, Wenjun'
'Han, Hongwei'
'Robertson, Neil'

_publ_section_title
;
 Lead-free pseudo-three-dimensional organic--inorganic iodobismuthates for
 photovoltaic applications
;
_journal_issue 2
_journal_name_full 'Sustainable Energy &amp; Fuels'
_journal_page_first 308
_journal_paper_doi 10.1039/C6SE00061D
_journal_volume 1
_journal_year 2017
_chemical_formula_moiety '0.5(Bi2 I8), C5 H6 N'
_chemical_formula_sum 'C5 H6 Bi I4 N'
_chemical_formula_weight 796.69
_chemical_name_systematic 'pyridinium iodobismuthate'
_space_group_crystal_system monoclinic
_space_group_IT_number 14
_space_group_name_Hall '-P 2ybc'
_space_group_name_H-M_alt 'P 1 21/c 1'
_atom_sites_solution_hydrogens geom
_audit_creation_date 2016-02-04
_audit_creation_method
;
Olex2 1.2-beta
(compiled 2015.11.10 svn.r3248 for OlexSys, GUI svn.r5133)
;
_audit_update_record
;
2016-10-03 deposited with the CCDC.
2017-01-30 downloaded from the CCDC.
;
_cell_angle_alpha 90
_cell_angle_beta 95.2880(10)
_cell_angle_gamma 90
_cell_formula_units_Z 8
_cell_length_a 12.6997(3)
_cell_length_b 28.3198(6)
_cell_length_c 7.7160(2)
_cell_measurement_reflns_used 4251
_cell_measurement_temperature 150
_cell_measurement_theta_max 28.145
_cell_measurement_theta_min 2.747
_cell_volume 2763.27(11)
_computing_cell_refinement 'SAINT v8.34A (Bruker, 2013)'
_computing_data_reduction 'SAINT v8.34A (Bruker, 2013)'
_computing_molecular_graphics 'Olex2 (Dolomanov et al., 2009)'
_computing_publication_material 'Olex2 (Dolomanov et al., 2009)'
_computing_structure_refinement 'ShelXL (Sheldrick, 2015)'
_computing_structure_solution 'ShelXT (Sheldrick, 2015)'
_diffrn_ambient_temperature 150
_diffrn_measured_fraction_theta_full 1.000
_diffrn_measured_fraction_theta_max 0.933
_diffrn_measurement_device_type 'Bruker SMART APEXII diffractometer'
_diffrn_measurement_method '\f and \w scans'
_diffrn_radiation_type MoK\a
_diffrn_radiation_wavelength 0.71073
_diffrn_reflns_av_unetI/netI 0.0571
_diffrn_reflns_Laue_measured_fraction_full 1.000
_diffrn_reflns_Laue_measured_fraction_max 0.933
_diffrn_reflns_limit_h_max 16
_diffrn_reflns_limit_h_min -16
_diffrn_reflns_limit_k_max 37
_diffrn_reflns_limit_k_min 0
_diffrn_reflns_limit_l_max 10
_diffrn_reflns_limit_l_min 0
_diffrn_reflns_number 9303
_diffrn_reflns_point_group_measured_fraction_full 1.000
_diffrn_reflns_point_group_measured_fraction_max 0.933
_diffrn_reflns_theta_full 26.000
_diffrn_reflns_theta_max 28.313
_diffrn_reflns_theta_min 1.438
_diffrn_source_current 30
_diffrn_source_voltage 50
_diffrn_standards_number 0
_exptl_absorpt_coefficient_mu 21.656
_exptl_absorpt_correction_T_max 0.431
_exptl_absorpt_correction_T_min 0.170
_exptl_absorpt_correction_type multi-scan
_exptl_absorpt_process_details
;
 TWINABS-2012/1 (Bruker,2012) was used for absorption correction.
 
For component 1:
 wR2(int) was 0.1437 before and 0.0617 after correction.
 The Ratio of minimum to maximum transmission not present.
 The \l/2 correction factor is Not present
 
For component 2:
 wR2(int) was 0.1395 before and 0.0624 after correction.
 The Ratio of minimum to maximum transmission is 0.40.
 The \l/2 correction factor is Not present

Final HKLF 4 output contains 32593 reflections, Rint = 0.0701
 (18008 with I > 3sig(I), Rint = 0.0570)
;
_exptl_crystal_colour red
_exptl_crystal_colour_primary red
_exptl_crystal_density_diffrn 3.830
_exptl_crystal_description plate
_exptl_crystal_F_000 2704
_exptl_crystal_recrystallization_method
'The material was recrystallised from a mixture of ethanol and water by crystallized during reaction'
_exptl_crystal_size_max 0.285
_exptl_crystal_size_mid 0.213
_exptl_crystal_size_min 0.085
_refine_diff_density_max 3.098
_refine_diff_density_min -2.356
_refine_diff_density_rms 0.479
_refine_ls_extinction_method none
_refine_ls_goodness_of_fit_ref 1.102
_refine_ls_hydrogen_treatment constr
_refine_ls_matrix_type full
_refine_ls_number_parameters 200
_refine_ls_number_reflns 6271
_refine_ls_number_restraints 72
_refine_ls_restrained_S_all 1.098
_refine_ls_R_factor_all 0.0859
_refine_ls_R_factor_gt 0.0634
_refine_ls_shift/su_max 0.001
_refine_ls_shift/su_mean 0.000
_refine_ls_structure_factor_coef Fsqd
_refine_ls_weighting_details 'w=1/[\s^2^(Fo^2^)+(0.0744P)^2^+170.4960P] where P=(Fo^2^+2Fc^2^)/3'
_refine_ls_weighting_scheme calc
_refine_ls_wR_factor_gt 0.1650
_refine_ls_wR_factor_ref 0.1785
_reflns_Friedel_coverage 0.000
_reflns_number_gt 7345
_reflns_number_total 9303
_reflns_threshold_expression 'I > 2\s(I)'
_cod_data_source_file c6se00061d2.cif
_cod_data_source_block nr16001
_cod_database_code 1553653
_shelx_space_group_comment
;
The symmetry employed for this shelxl refinement is uniquely defined
by the following loop, which should always be used as a source of
symmetry information in preference to the above space-group names.
They are only intended as comments.
;
_shelx_estimated_absorpt_t_max 0.260
_shelx_estimated_absorpt_t_min 0.063
_olex2_refinement_description
;
1. Twinned data refinement
 Scales: 0.5201(17) 0.4799(17)
2. Fixed Uiso
 At 1.2 times of:
  All C(H) groups, All N(H) groups
3. Rigid body (RIGU) restrains
 N1, C1, C2, C3, C4, C5
 with sigma for 1-2 distances of 0.004 and sigma for 1-3 distances of 0.004
 C10, C9, C8, C7, C6, N2
 with sigma for 1-2 distances of 0.004 and sigma for 1-3 distances of 0.004
4.a Aromatic/amide H refined with riding coordinates:
 N1(H1), C1(H1A), C2(H2), C3(H3), C4(H4), C5(H5), C10(H10), C9(H9), C8(H8),
 C7(H7), C6(H6), N2(H2A)
;
_shelx_shelxl_version_number 2014/7
_olex2_date_sample_data_collection 2016-02-02
_olex2_date_sample_submission 2016-01-11
_olex2_diffrn_ambient_temperature_device 'Oxford Cryosystems Cryostream 700+'
_olex2_exptl_crystal_mounting_method 'The crystal was mounted on a MITIGEN holder in Paratone oil.'
_olex2_submission_original_sample_id 'Tianyue Li (syringe)'
_olex2_submission_special_instructions 'No special instructions were received'

loop_
_space_group_symop_operation_xyz
'x, y, z'
'-x, y+1/2, -z+1/2'
'-x, -y, -z'
'x, -y-1/2, z-1/2'

loop_
_atom_site_label
_atom_site_type_symbol
_atom_site_fract_x
_atom_site_fract_y
_atom_site_fract_z
_atom_site_U_iso_or_equiv
_atom_site_adp_type
_atom_site_occupancy
_atom_site_site_symmetry_order
_atom_site_calc_flag
_atom_site_refinement_flags_posn
_atom_site_refinement_flags_adp
Bi1 Bi 1.99247(7) 0.54443(3) 1.74910(12) 0.0194(2) Uani 1 1 d . .
I1 I 1.84043(15) 0.61108(7) 1.5854(3) 0.0402(5) Uani 1 1 d . .
I2 I 2.13906(13) 0.54387(5) 1.4441(2) 0.0245(4) Uani 1 1 d . .
I3 I 2.14273(13) 0.46237(6) 1.9442(2) 0.0265(4) Uani 1 1 d . .
I4 I 2.13078(16) 0.61718(7) 1.9080(3) 0.0398(5) Uani 1 1 d . .
Bi2 Bi 1.49999(7) 0.70468(3) 1.19322(13) 0.0205(2) Uani 1 1 d . .
I5 I 1.63843(14) 0.71145(6) 1.5414(2) 0.0290(4) Uani 1 1 d . .
I6 I 1.35981(13) 0.70894(5) 0.8402(2) 0.0252(4) Uani 1 1 d . .
I7 I 1.64791(15) 0.63480(6) 1.0825(3) 0.0351(4) Uani 1 1 d . .
I8 I 1.35792(14) 0.63300(6) 1.3170(3) 0.0313(4) Uani 1 1 d . .
N1 N 2.048(3) 0.6654(11) 1.319(4) 0.061(7) Uani 1 1 d . U
H1 H 2.0777 0.6373 1.3285 0.073 Uiso 1 1 calc R .
C1 C 2.103(4) 0.7038(13) 1.388(7) 0.072(11) Uani 1 1 d . U
H1A H 2.1706 0.7001 1.4506 0.086 Uiso 1 1 calc R .
C2 C 2.060(3) 0.7455(14) 1.367(6) 0.067(10) Uani 1 1 d . U
H2 H 2.1008 0.7721 1.4072 0.080 Uiso 1 1 calc R .
C3 C 1.963(3) 0.7528(14) 1.291(6) 0.061(9) Uani 1 1 d . U
H3 H 1.9331 0.7836 1.2866 0.073 Uiso 1 1 calc R .
C4 C 1.906(3) 0.7141(11) 1.219(6) 0.061(9) Uani 1 1 d . U
H4 H 1.8377 0.7179 1.1584 0.073 Uiso 1 1 calc R .
C5 C 1.954(3) 0.6697(12) 1.239(5) 0.053(7) Uani 1 1 d . U
H5 H 1.9168 0.6425 1.1945 0.063 Uiso 1 1 calc R .
C10 C 2.434(5) 0.5813(19) 1.746(5) 0.095(11) Uani 1 1 d . U
H10 H 2.3975 0.6106 1.7395 0.114 Uiso 1 1 calc R .
C9 C 2.389(5) 0.5464(18) 1.799(7) 0.103(12) Uani 1 1 d . U
H9 H 2.3250 0.5503 1.8513 0.124 Uiso 1 1 calc R .
C8 C 2.427(5) 0.5053(19) 1.785(6) 0.098(12) Uani 1 1 d . U
H8 H 2.3863 0.4779 1.8034 0.117 Uiso 1 1 calc R .
C7 C 2.532(5) 0.502(2) 1.743(6) 0.097(12) Uani 1 1 d . U
H7 H 2.5639 0.4716 1.7504 0.117 Uiso 1 1 calc R .
C6 C 2.588(5) 0.5367(19) 1.694(6) 0.103(12) Uani 1 1 d . U
H6 H 2.6584 0.5332 1.6616 0.124 Uiso 1 1 calc R .
N2 N 2.536(4) 0.5794(15) 1.694(4) 0.096(10) Uani 1 1 d . U
H2A H 2.5664 0.6054 1.6617 0.115 Uiso 1 1 calc R .

loop_
_atom_site_aniso_label
_atom_site_aniso_U_11
_atom_site_aniso_U_22
_atom_site_aniso_U_33
_atom_site_aniso_U_23
_atom_site_aniso_U_13
_atom_site_aniso_U_12
Bi1 0.0224(5) 0.0167(4) 0.0191(5) 0.0013(3) 0.0022(4) -0.0001(3)
I1 0.0346(10) 0.0401(10) 0.0469(13) 0.0227(9) 0.0085(9) 0.0153(8)
I2 0.0268(8) 0.0245(8) 0.0229(9) -0.0023(6) 0.0065(7) -0.0083(6)
I3 0.0280(9) 0.0278(8) 0.0249(9) 0.0065(7) 0.0083(7) 0.0099(7)
I4 0.0406(11) 0.0341(10) 0.0454(12) -0.0175(9) 0.0076(9) -0.0156(8)
Bi2 0.0218(5) 0.0160(4) 0.0237(5) 0.0002(3) 0.0020(4) 0.0006(3)
I5 0.0268(9) 0.0283(8) 0.0307(10) -0.0051(7) -0.0033(7) 0.0094(7)
I6 0.0257(8) 0.0227(8) 0.0268(9) 0.0032(6) 0.0002(7) -0.0071(6)
I7 0.0320(10) 0.0318(9) 0.0406(11) -0.0137(8) -0.0011(8) 0.0118(8)
I8 0.0318(9) 0.0250(8) 0.0366(10) 0.0088(7) 0.0014(8) -0.0067(7)
N1 0.076(15) 0.049(12) 0.062(18) -0.003(10) 0.031(12) 0.006(10)
C1 0.078(15) 0.049(12) 0.09(3) -0.010(13) 0.016(16) 0.009(11)
C2 0.068(14) 0.043(12) 0.09(3) -0.008(12) 0.021(15) 0.001(10)
C3 0.069(14) 0.039(11) 0.08(2) 0.001(11) 0.025(14) 0.000(10)
C4 0.070(14) 0.043(11) 0.07(2) 0.001(12) 0.026(14) -0.002(10)
C5 0.073(15) 0.043(11) 0.048(18) 0.001(11) 0.033(12) -0.002(10)
C10 0.15(3) 0.090(18) 0.03(2) 0.007(14) -0.047(18) -0.025(19)
C9 0.16(3) 0.089(18) 0.06(2) 0.003(18) -0.028(19) -0.02(2)
C8 0.15(3) 0.084(18) 0.05(3) 0.006(16) -0.02(2) -0.026(19)
C7 0.15(3) 0.094(18) 0.04(2) 0.005(15) -0.024(19) -0.021(19)
C6 0.15(3) 0.106(19) 0.04(2) 0.012(18) -0.032(18) -0.028(19)
N2 0.16(3) 0.097(18) 0.026(16) 0.005(14) -0.047(17) -0.035(18)

loop_
_atom_type_symbol
_atom_type_description
_atom_type_scat_dispersion_real
_atom_type_scat_dispersion_imag
_atom_type_scat_source
C C 0.0033 0.0016 'International Tables Vol C Tables 4.2.6.8 and 6.1.1.4'
H H 0.0000 0.0000 'International Tables Vol C Tables 4.2.6.8 and 6.1.1.4'
Bi Bi -4.1077 10.2566 'International Tables Vol C Tables 4.2.6.8 and 6.1.1.4'
I I -0.4742 1.8119 'International Tables Vol C Tables 4.2.6.8 and 6.1.1.4'
N N 0.0061 0.0033 'International Tables Vol C Tables 4.2.6.8 and 6.1.1.4'

loop_
_geom_angle_atom_site_label_1
_geom_angle_atom_site_label_2
_geom_angle_atom_site_label_3
_geom_angle
_geom_angle_site_symmetry_1
_geom_angle_site_symmetry_3
I1 Bi1 I2 90.43(6) . 3_968
I1 Bi1 I2 95.38(6) . .
I1 Bi1 I3 173.92(6) . .
I1 Bi1 I3 88.82(6) . 3_969
I2 Bi1 I2 88.16(5) . 3_968
I2 Bi1 I3 88.87(5) . .
I3 Bi1 I2 175.53(5) 3_969 .
I3 Bi1 I2 90.28(5) 3_969 3_968
I3 Bi1 I2 85.35(5) . 3_968
I3 Bi1 I3 86.83(5) 3_969 .
I4 Bi1 I1 94.27(7) . .
I4 Bi1 I2 173.34(6) . 3_968
I4 Bi1 I2 86.70(6) . .
I4 Bi1 I3 94.53(6) . 3_969
I4 Bi1 I3 90.30(6) . .
Bi1 I2 Bi1 91.84(5) . 3_968
Bi1 I3 Bi1 93.17(5) 3_969 .
I5 Bi2 I5 89.12(5) . 4_575
I5 Bi2 I6 86.36(5) . 4_576
I5 Bi2 I6 84.75(5) 4_575 4_576
I5 Bi2 I6 174.21(5) . .
I6 Bi2 I5 86.60(5) . 4_575
I6 Bi2 I6 89.36(5) . 4_576
I7 Bi2 I5 90.34(6) . 4_575
I7 Bi2 I5 88.07(6) . .
I7 Bi2 I6 95.85(6) . .
I7 Bi2 I6 172.62(6) . 4_576
I7 Bi2 I8 93.32(6) . .
I8 Bi2 I5 94.47(6) . .
I8 Bi2 I5 174.96(6) . 4_575
I8 Bi2 I6 91.93(5) . 4_576
I8 Bi2 I6 89.57(5) . .
Bi2 I5 Bi2 94.36(5) . 4_576
Bi2 I6 Bi2 92.66(5) . 4_575
C1 N1 H1 119.3 . .
C5 N1 H1 119.3 . .
C5 N1 C1 121(3) . .
N1 C1 H1A 120.7 . .
C2 C1 N1 119(5) . .
C2 C1 H1A 120.7 . .
C1 C2 H2 118.1 . .
C1 C2 C3 124(4) . .
C3 C2 H2 118.1 . .
C2 C3 H3 120.7 . .
C2 C3 C4 119(4) . .
C4 C3 H3 120.7 . .
C3 C4 H4 121.5 . .
C5 C4 C3 117(4) . .
C5 C4 H4 121.5 . .
N1 C5 C4 120(4) . .
N1 C5 H5 119.8 . .
C4 C5 H5 119.8 . .
C9 C10 H10 118.8 . .
C9 C10 N2 122(6) . .
N2 C10 H10 118.8 . .
C10 C9 H9 119.3 . .
C10 C9 C8 121(8) . .
C8 C9 H9 119.3 . .
C9 C8 H8 121.4 . .
C9 C8 C7 117(6) . .
C7 C8 H8 121.4 . .
C8 C7 H7 117.3 . .
C6 C7 C8 125(6) . .
C6 C7 H7 117.3 . .
C7 C6 H6 123.8 . .
C7 C6 N2 112(7) . .
N2 C6 H6 123.8 . .
C10 N2 H2A 120.0 . .
C6 N2 C10 120(5) . .
C6 N2 H2A 120.0 . .

loop_
_geom_bond_atom_site_label_1
_geom_bond_atom_site_label_2
_geom_bond_distance
_geom_bond_site_symmetry_2
Bi1 I1 2.9047(19) .
Bi1 I2 3.2872(17) 3_968
Bi1 I2 3.1326(19) .
Bi1 I3 3.2830(18) .
Bi1 I3 3.0556(19) 3_969
Bi1 I4 2.904(2) .
I2 Bi1 3.2873(17) 3_968
I3 Bi1 3.0556(19) 3_969
Bi2 I5 3.2379(19) 4_575
Bi2 I5 3.078(2) .
Bi2 I6 3.116(2) .
Bi2 I6 3.2877(18) 4_576
Bi2 I7 2.9105(19) .
Bi2 I8 2.9338(19) .
I5 Bi2 3.2379(18) 4_576
I6 Bi2 3.2878(18) 4_575
N1 H1 0.8800 .
N1 C1 1.37(5) .
N1 C5 1.31(5) .
C1 H1A 0.9500 .
C1 C2 1.30(5) .
C2 H2 0.9500 .
C2 C3 1.33(6) .
C3 H3 0.9500 .
C3 C4 1.40(5) .
C4 H4 0.9500 .
C4 C5 1.40(5) .
C5 H5 0.9500 .
C10 H10 0.9500 .
C10 C9 1.23(7) .
C10 N2 1.39(7) .
C9 H9 0.9500 .
C9 C8 1.27(7) .
C8 H8 0.9500 .
C8 C7 1.40(8) .
C7 H7 0.9500 .
C7 C6 1.30(7) .
C6 H6 0.9500 .
C6 N2 1.38(7) .
N2 H2A 0.8800 .

loop_
_geom_torsion_atom_site_label_1
_geom_torsion_atom_site_label_2
_geom_torsion_atom_site_label_3
_geom_torsion_atom_site_label_4
_geom_torsion
N1 C1 C2 C3 5(8)
C1 N1 C5 C4 1(6)
C1 C2 C3 C4 -5(7)
C2 C3 C4 C5 3(6)
C3 C4 C5 N1 -2(6)
C5 N1 C1 C2 -3(7)
C10 C9 C8 C7 13(8)
C9 C10 N2 C6 3(6)
C9 C8 C7 C6 -10(8)
C8 C7 C6 N2 2(7)
C7 C6 N2 C10 1(6)
N2 C10 C9 C8 -11(8)

loop_
_twin_individual_id
_twin_individual_mass_fraction_refined
1 0.5201(17)
2 0.4799(17)
